data_7202813
loop_
_publ_author_name
'Ye, Jun-Wei'
'Wang, Jia'
'Zhang, Jing-Ying'
'Zhang, Ping'
'Wang, Yue'

_publ_section_title
;
 Construction of 2-D lanthanide coordination frameworks: syntheses,
 structures and luminescent property
;
_journal_issue 6
_journal_name_full CrystEngComm
_journal_page_first 515
_journal_paper_doi 10.1039/b702106b
_journal_volume 9
_journal_year 2007
_chemical_formula_sum 'C21 H11 N3 O12 Yb'
_chemical_formula_weight 670.37
_chemical_name_systematic
;
?
;
_space_group_IT_number 2
_symmetry_cell_setting triclinic
_symmetry_space_group_name_Hall '-P 1'
_symmetry_space_group_name_H-M 'P -1'
_atom_sites_solution_hydrogens geom
_atom_sites_solution_primary direct
_atom_sites_solution_secondary difmap
_audit_creation_method SHELXL-97
_cell_angle_alpha 84.74(3)
_cell_angle_beta 77.93(3)
_cell_angle_gamma 73.63(3)
_cell_formula_units_Z 2
_cell_length_a 8.6721(17)
_cell_length_b 9.3671(19)
_cell_length_c 13.849(3)
_cell_measurement_reflns_used 8910
_cell_measurement_temperature 293(2)
_cell_measurement_theta_max 27.47
_cell_measurement_theta_min 3.01
_cell_volume 1054.9(4)
_computing_cell_refinement RAPID-AUTO
_computing_data_collection 'RAPID-AUTO (Rigaku, 1998)'
_computing_data_reduction RAPID-AUTO
_computing_molecular_graphics 'DIAMOND (Brandenburg, 1999) and SHELXP97'
_computing_publication_material SHELXL97
_computing_structure_refinement 'SHELXL97 (Sheldrick, 1997)'
_computing_structure_solution 'SHELXS97 (Sheldrick, 1997)'
_diffrn_ambient_temperature 293(2)
_diffrn_detector_area_resol_mean 10.0
_diffrn_measured_fraction_theta_full 0.987
_diffrn_measured_fraction_theta_max 0.987
_diffrn_measurement_device_type 'Rigaku RAXIS-RAPID'
_diffrn_measurement_method 'Omega scan'
_diffrn_radiation_monochromator graphite
_diffrn_radiation_source 'fine-focus sealed tube'
_diffrn_radiation_type MoK\a
_diffrn_radiation_wavelength 0.71073
_diffrn_reflns_av_R_equivalents 0.0414
_diffrn_reflns_av_sigmaI/netI 0.0551
_diffrn_reflns_limit_h_max 9
_diffrn_reflns_limit_h_min -11
_diffrn_reflns_limit_k_max 12
_diffrn_reflns_limit_k_min -12
_diffrn_reflns_limit_l_max 17
_diffrn_reflns_limit_l_min -17
_diffrn_reflns_number 10261
_diffrn_reflns_theta_full 27.47
_diffrn_reflns_theta_max 27.47
_diffrn_reflns_theta_min 3.01
_diffrn_standards_decay_% 0
_diffrn_standards_interval_count 0
_diffrn_standards_interval_time .
_diffrn_standards_number 0
_exptl_absorpt_coefficient_mu 4.512
_exptl_absorpt_correction_T_max 0.4874
_exptl_absorpt_correction_T_min 0.4382
_exptl_absorpt_correction_type empirical
_exptl_absorpt_process_details
;
Higashi, T. (1995) Progrom for Absorption Correcttion.
Rigaku Corporation, Tokyo, Japan.
;
_exptl_crystal_colour colorless
_exptl_crystal_density_diffrn 2.110
_exptl_crystal_density_meas ?
_exptl_crystal_density_method .
_exptl_crystal_description block
_exptl_crystal_F_000 648
_exptl_crystal_size_max 0.22
_exptl_crystal_size_mid 0.20
_exptl_crystal_size_min 0.19
_refine_diff_density_max 1.316
_refine_diff_density_min -2.807
_refine_diff_density_rms 0.242
_refine_ls_extinction_coef 0
_refine_ls_extinction_method none
_refine_ls_goodness_of_fit_ref 1.066
_refine_ls_hydrogen_treatment constr
_refine_ls_matrix_type full
_refine_ls_number_parameters 334
_refine_ls_number_reflns 4754
_refine_ls_number_restraints 0
_refine_ls_restrained_S_all 1.066
_refine_ls_R_factor_all 0.0504
_refine_ls_R_factor_gt 0.0392
_refine_ls_shift/su_max 0.001
_refine_ls_shift/su_mean 0.000
_refine_ls_structure_factor_coef Fsqd
_refine_ls_weighting_details 'calc w=1/[\s^2^(Fo^2^)+(0.0812P)^2^+3.9389P] where P=(Fo^2^+2Fc^2^)/3'
_refine_ls_weighting_scheme calc
_refine_ls_wR_factor_gt 0.1123
_refine_ls_wR_factor_ref 0.1346
_reflns_number_gt 4014
_reflns_number_total 4754
_reflns_threshold_expression >2sigma(I)
_cod_data_source_file b702106b.txt
_cod_data_source_block 10
_cod_depositor_comments
;
The following automatic conversions were performed:
'_symmetry_cell_setting' value 'Triclinic' changed to 'triclinic'
according to '/home/saulius/struct/CIF-dictionaries/cif_core.dic'
dictionary named 'cif_core.dic' version 2.4.1 from
2010-06-29.

'_refine_ls_hydrogen_treatment' value 'CONSTR' changed to
'constr' according to '/home/saulius/struct/CIF-dictionaries/cif_core.dic'
dictionary named 'cif_core.dic' version 2.4.1 from 2010-06-29.

Automatic conversion script
Id: cif_fix_enum 1527 2010-12-29 10:47:43Z saulius 
;
_cod_original_sg_symbol_H-M 'P-1 '
_cod_database_code 7202813

loop_
_symmetry_equiv_pos_as_xyz
'x, y, z'
'-x, -y, -z'

loop_
_atom_site_label
_atom_site_type_symbol
_atom_site_fract_x
_atom_site_fract_y
_atom_site_fract_z
_atom_site_U_iso_or_equiv
_atom_site_adp_type
_atom_site_occupancy
_atom_site_symmetry_multiplicity
_atom_site_calc_flag
_atom_site_refinement_flags
_atom_site_disorder_assembly
_atom_site_disorder_group
Yb1 Yb 0.67602(3) 0.55521(3) 0.58500(2) 0.02273(13) Uani 1 1 d . . .
O1 O 0.4372(7) 0.7018(6) 0.6808(4) 0.0355(13) Uani 1 1 d . . .
O2 O 0.5078(7) 0.7845(6) 0.5300(4) 0.0339(13) Uani 1 1 d . . .
O3 O 0.1471(7) 1.3079(6) 0.4592(4) 0.0322(13) Uani 1 1 d . . .
O4 O -0.1108(6) 1.3636(6) 0.5383(4) 0.0308(12) Uani 1 1 d . . .
O5 O -0.3293(9) 0.9539(9) 0.7019(7) 0.069(2) Uani 1 1 d . . .
O6 O -0.1671(11) 0.7965(11) 0.7872(7) 0.082(3) Uani 1 1 d . . .
O7 O 0.7326(7) 0.3591(9) 0.8615(5) 0.0531(19) Uani 1 1 d . . .
O8 O 0.7643(7) 0.5052(7) 0.7276(4) 0.0321(12) Uani 1 1 d . . .
O9 O 1.3483(7) 0.4854(6) 0.5674(4) 0.0337(13) Uani 1 1 d . . .
O10 O 1.5375(6) 0.3799(6) 0.6556(5) 0.0324(12) Uani 1 1 d . . .
O11 O 1.4149(11) -0.0204(12) 0.9008(8) 0.096(4) Uani 1 1 d . . .
O12 O 1.1835(12) -0.0697(11) 0.9129(9) 0.102(4) Uani 1 1 d . . .
N1 N -0.1910(10) 0.8973(9) 0.7260(7) 0.052(2) Uani 1 1 d . . .
N2 N 1.2757(10) 0.0051(9) 0.8823(7) 0.052(2) Uani 1 1 d . . .
N3 N 0.4214(9) 0.4419(9) 0.9139(5) 0.0403(18) Uani 1 1 d . . .
H3A H 0.5248 0.4270 0.8919 0.048 Uiso 1 1 calc R . .
C1 C 0.2383(9) 0.8957(8) 0.6159(5) 0.0246(15) Uani 1 1 d . . .
C2 C 0.2142(8) 1.0310(8) 0.5620(5) 0.0224(14) Uani 1 1 d . . .
H2A H 0.3025 1.0570 0.5211 0.027 Uiso 1 1 calc R . .
C3 C 0.0566(8) 1.1273(8) 0.5698(5) 0.0240(15) Uani 1 1 d . . .
C4 C -0.0762(9) 1.0841(8) 0.6232(5) 0.0254(15) Uani 1 1 d . . .
H4A H -0.1819 1.1453 0.6253 0.030 Uiso 1 1 calc R . .
C5 C -0.0493(9) 0.9473(9) 0.6741(6) 0.0348(19) Uani 1 1 d . . .
C6 C 0.1038(10) 0.8534(8) 0.6727(6) 0.0310(17) Uani 1 1 d . . .
H6A H 0.1182 0.7634 0.7088 0.037 Uiso 1 1 calc R . .
C7 C 0.4047(9) 0.7895(8) 0.6082(6) 0.0250(15) Uani 1 1 d . . .
C8 C 0.0285(9) 1.2780(7) 0.5175(5) 0.0220(14) Uani 1 1 d . . .
C9 C 0.3176(11) 0.5647(11) 0.8858(7) 0.047(2) Uani 1 1 d . . .
H9A H 0.3580 0.6342 0.8433 0.057 Uiso 1 1 calc R . .
C10 C 0.1506(11) 0.5910(11) 0.9188(7) 0.039(2) Uani 1 1 d . . .
H10A H 0.0800 0.6782 0.8989 0.047 Uiso 1 1 calc R . .
C11 C 0.0875(9) 0.4883(10) 0.9813(5) 0.0301(17) Uani 1 1 d . . .
C12 C 0.1991(11) 0.3611(12) 1.0083(8) 0.050(3) Uani 1 1 d . . .
H12A H 0.1619 0.2880 1.0487 0.060 Uiso 1 1 calc R . .
C13 C 0.3666(11) 0.3417(13) 0.9756(8) 0.052(3) Uani 1 1 d . . .
H13A H 0.4406 0.2583 0.9970 0.062 Uiso 1 1 calc R . .
C14 C 0.9990(9) 0.3335(8) 0.7758(5) 0.0259(15) Uani 1 1 d . . .
C15 C 1.1122(9) 0.3918(8) 0.7109(5) 0.0235(14) Uani 1 1 d . . .
H15A H 1.0754 0.4745 0.6708 0.028 Uiso 1 1 calc R . .
C16 C 1.2782(9) 0.3302(8) 0.7041(5) 0.0250(15) Uani 1 1 d . . .
C17 C 1.3345(10) 0.2047(9) 0.7625(6) 0.0314(17) Uani 1 1 d . . .
H17A H 1.4457 0.1644 0.7617 0.038 Uiso 1 1 calc R . .
C18 C 1.2176(10) 0.1411(9) 0.8225(6) 0.0338(18) Uani 1 1 d . . .
C19 C 1.0549(10) 0.2031(9) 0.8321(6) 0.0329(18) Uani 1 1 d . . .
H19A H 0.9810 0.1605 0.8750 0.039 Uiso 1 1 calc R . .
C20 C 0.8166(9) 0.4049(9) 0.7884(6) 0.0268(15) Uani 1 1 d . . .
C21 C 1.3982(9) 0.4027(8) 0.6377(5) 0.0240(14) Uani 1 1 d . . .

loop_
_atom_site_aniso_label
_atom_site_aniso_U_11
_atom_site_aniso_U_22
_atom_site_aniso_U_33
_atom_site_aniso_U_23
_atom_site_aniso_U_13
_atom_site_aniso_U_12
Yb1 0.01267(17) 0.01782(17) 0.03083(19) 0.01115(11) -0.00102(12) 0.00085(11)
O1 0.027(3) 0.031(3) 0.038(3) 0.012(2) -0.004(2) 0.004(2)
O2 0.024(3) 0.022(3) 0.043(3) 0.012(2) 0.003(2) 0.003(2)
O3 0.022(3) 0.023(3) 0.041(3) 0.009(2) 0.005(2) -0.002(2)
O4 0.015(2) 0.022(3) 0.044(3) 0.007(2) 0.001(2) 0.005(2)
O5 0.029(4) 0.055(5) 0.109(7) 0.021(4) 0.006(4) -0.009(3)
O6 0.063(5) 0.081(6) 0.083(6) 0.057(5) 0.003(5) -0.019(5)
O7 0.021(3) 0.086(5) 0.043(4) 0.028(3) -0.002(3) -0.011(3)
O8 0.022(3) 0.040(3) 0.035(3) 0.004(2) -0.013(2) -0.007(2)
O9 0.030(3) 0.035(3) 0.028(3) 0.013(2) -0.002(2) -0.004(2)
O10 0.019(3) 0.028(3) 0.051(3) 0.009(2) -0.008(2) -0.009(2)
O11 0.053(5) 0.095(7) 0.114(8) 0.074(6) -0.020(5) 0.001(5)
O12 0.068(6) 0.067(6) 0.147(10) 0.075(6) -0.005(6) -0.018(5)
N1 0.027(4) 0.037(4) 0.079(6) 0.021(4) 0.007(4) -0.009(3)
N2 0.035(4) 0.040(4) 0.067(5) 0.031(4) -0.005(4) -0.002(3)
N3 0.022(3) 0.061(5) 0.034(4) 0.001(3) 0.006(3) -0.013(3)
C1 0.018(3) 0.020(3) 0.029(4) 0.004(3) -0.002(3) 0.001(3)
C2 0.014(3) 0.019(3) 0.030(3) 0.002(3) 0.000(3) -0.002(2)
C3 0.015(3) 0.015(3) 0.033(4) 0.003(3) 0.003(3) 0.004(2)
C4 0.021(4) 0.023(3) 0.027(3) 0.002(3) -0.002(3) -0.002(3)
C5 0.014(3) 0.031(4) 0.045(5) 0.019(3) 0.008(3) 0.001(3)
C6 0.026(4) 0.021(4) 0.040(4) 0.012(3) -0.001(3) -0.005(3)
C7 0.018(3) 0.016(3) 0.036(4) 0.006(3) -0.002(3) -0.002(3)
C8 0.019(3) 0.017(3) 0.028(3) 0.003(3) -0.004(3) -0.002(3)
C9 0.031(5) 0.052(6) 0.053(6) 0.022(4) 0.000(4) -0.016(4)
C10 0.035(5) 0.042(5) 0.038(4) 0.014(4) -0.003(4) -0.014(4)
C11 0.023(4) 0.042(5) 0.021(3) 0.004(3) 0.002(3) -0.009(3)
C12 0.028(5) 0.059(6) 0.053(6) 0.024(5) 0.001(4) -0.009(4)
C13 0.021(4) 0.062(7) 0.061(6) 0.017(5) -0.003(4) -0.004(4)
C14 0.028(4) 0.026(4) 0.021(3) 0.006(3) -0.003(3) -0.007(3)
C15 0.019(3) 0.022(3) 0.029(3) 0.005(3) -0.005(3) -0.007(3)
C16 0.024(4) 0.024(3) 0.025(3) 0.001(3) -0.003(3) -0.003(3)
C17 0.025(4) 0.034(4) 0.030(4) 0.013(3) -0.006(3) -0.003(3)
C18 0.027(4) 0.030(4) 0.042(4) 0.017(3) -0.006(4) -0.009(3)
C19 0.026(4) 0.037(4) 0.032(4) 0.016(3) 0.001(3) -0.012(3)
C20 0.022(4) 0.034(4) 0.028(4) 0.001(3) -0.007(3) -0.012(3)
C21 0.017(3) 0.020(3) 0.030(4) 0.005(3) 0.001(3) -0.003(3)

loop_
_atom_type_symbol
_atom_type_description
_atom_type_scat_dispersion_real
_atom_type_scat_dispersion_imag
_atom_type_scat_source
C C 0.0033 0.0016 'International Tables Vol C Tables 4.2.6.8 and 6.1.1.4'
H H 0.0000 0.0000 'International Tables Vol C Tables 4.2.6.8 and 6.1.1.4'
N N 0.0061 0.0033 'International Tables Vol C Tables 4.2.6.8 and 6.1.1.4'
O O 0.0106 0.0060 'International Tables Vol C Tables 4.2.6.8 and 6.1.1.4'
Yb Yb -0.3850 5.5486 'International Tables Vol C Tables 4.2.6.8 and 6.1.1.4'

loop_
_geom_angle_atom_site_label_1
_geom_angle_atom_site_label_2
_geom_angle_atom_site_label_3
_geom_angle
_geom_angle_site_symmetry_1
_geom_angle_site_symmetry_3
_geom_angle_publ_flag
O4 Yb1 O3 85.3(2) 1_645 2_676 ?
O4 Yb1 O8 81.7(2) 1_645 . ?
O3 Yb1 O8 87.3(2) 2_676 . ?
O4 Yb1 O9 76.6(2) 1_645 2_766 ?
O3 Yb1 O9 97.3(2) 2_676 2_766 ?
O8 Yb1 O9 157.3(2) . 2_766 ?
O4 Yb1 O10 86.4(2) 1_645 1_455 ?
O3 Yb1 O10 165.7(2) 2_676 1_455 ?
O8 Yb1 O10 79.9(2) . 1_455 ?
O9 Yb1 O10 92.1(2) 2_766 1_455 ?
O4 Yb1 O1 160.3(2) 1_645 . ?
O3 Yb1 O1 108.0(2) 2_676 . ?
O8 Yb1 O1 84.4(2) . . ?
O9 Yb1 O1 114.7(2) 2_766 . ?
O10 Yb1 O1 77.4(2) 1_455 . ?
O4 Yb1 O2 144.4(2) 1_645 . ?
O3 Yb1 O2 77.9(2) 2_676 . ?
O8 Yb1 O2 127.9(2) . . ?
O9 Yb1 O2 74.7(2) 2_766 . ?
O10 Yb1 O2 115.21(19) 1_455 . ?
O1 Yb1 O2 54.86(19) . . ?
O4 Yb1 C7 169.5(2) 1_645 . ?
O3 Yb1 C7 95.5(2) 2_676 . ?
O8 Yb1 C7 108.8(2) . . ?
O9 Yb1 C7 92.9(2) 2_766 . ?
O10 Yb1 C7 94.8(2) 1_455 . ?
O1 Yb1 C7 27.8(2) . . ?
O2 Yb1 C7 27.4(2) . . ?
O4 Yb1 C21 101.2(2) 1_645 1_455 ?
O3 Yb1 C21 172.38(19) 2_676 1_455 ?
O8 Yb1 C21 97.5(2) . 1_455 ?
O9 Yb1 C21 80.5(2) 2_766 1_455 ?
O10 Yb1 C21 21.52(19) 1_455 1_455 ?
O1 Yb1 C21 66.8(2) . 1_455 ?
O2 Yb1 C21 94.51(19) . 1_455 ?
C7 Yb1 C21 77.4(2) . 1_455 ?
C7 O1 Yb1 92.3(5) . . ?
C7 O2 Yb1 90.8(4) . . ?
C8 O3 Yb1 150.6(5) . 2_676 ?
C8 O4 Yb1 165.0(5) . 1_465 ?
C20 O8 Yb1 145.6(5) . . ?
C21 O9 Yb1 134.3(5) . 2_766 ?
C21 O10 Yb1 114.9(5) . 1_655 ?
O6 N1 O5 123.1(8) . . ?
O6 N1 C5 117.2(8) . . ?
O5 N1 C5 119.6(8) . . ?
O12 N2 O11 124.3(9) . . ?
O12 N2 C18 118.1(9) . . ?
O11 N2 C18 117.5(8) . . ?
C9 N3 C13 120.6(8) . . ?
C9 N3 H3A 119.7 . . ?
C13 N3 H3A 119.7 . . ?
C2 C1 C6 119.9(7) . . ?
C2 C1 C7 121.0(6) . . ?
C6 C1 C7 118.9(6) . . ?
C1 C2 C3 119.6(6) . . ?
C1 C2 H2A 120.2 . . ?
C3 C2 H2A 120.2 . . ?
C4 C3 C2 120.4(6) . . ?
C4 C3 C8 118.8(6) . . ?
C2 C3 C8 120.7(6) . . ?
C3 C4 C5 118.6(7) . . ?
C3 C4 H4A 120.7 . . ?
C5 C4 H4A 120.7 . . ?
C6 C5 C4 122.7(7) . . ?
C6 C5 N1 118.6(7) . . ?
C4 C5 N1 118.6(7) . . ?
C5 C6 C1 118.5(7) . . ?
C5 C6 H6A 120.7 . . ?
C1 C6 H6A 120.7 . . ?
O2 C7 O1 120.8(7) . . ?
O2 C7 C1 120.1(7) . . ?
O1 C7 C1 119.1(6) . . ?
O2 C7 Yb1 61.8(4) . . ?
O1 C7 Yb1 59.9(4) . . ?
C1 C7 Yb1 168.0(5) . . ?
O4 C8 O3 125.6(7) . . ?
O4 C8 C3 116.5(6) . . ?
O3 C8 C3 117.9(6) . . ?
N3 C9 C10 121.1(8) . . ?
N3 C9 H9A 119.5 . . ?
C10 C9 H9A 119.5 . . ?
C9 C10 C11 120.5(9) . . ?
C9 C10 H10A 119.8 . . ?
C11 C10 H10A 119.8 . . ?
C12 C11 C10 116.8(8) . . ?
C12 C11 C11 120.7(9) . 2_567 ?
C10 C11 C11 122.4(10) . 2_567 ?
C11 C12 C13 120.6(9) . . ?
C11 C12 H12A 119.7 . . ?
C13 C12 H12A 119.7 . . ?
N3 C13 C12 120.4(9) . . ?
N3 C13 H13A 119.8 . . ?
C12 C13 H13A 119.8 . . ?
C15 C14 C19 119.1(7) . . ?
C15 C14 C20 122.2(7) . . ?
C19 C14 C20 118.7(6) . . ?
C16 C15 C14 121.5(7) . . ?
C16 C15 H15A 119.2 . . ?
C14 C15 H15A 119.2 . . ?
C15 C16 C17 119.6(7) . . ?
C15 C16 C21 120.2(6) . . ?
C17 C16 C21 120.1(7) . . ?
C16 C17 C18 117.8(7) . . ?
C16 C17 H17A 121.1 . . ?
C18 C17 H17A 121.1 . . ?
C19 C18 C17 122.9(7) . . ?
C19 C18 N2 118.6(7) . . ?
C17 C18 N2 118.4(7) . . ?
C18 C19 C14 118.8(7) . . ?
C18 C19 H19A 120.6 . . ?
C14 C19 H19A 120.6 . . ?
O7 C20 O8 126.0(7) . . ?
O7 C20 C14 115.0(7) . . ?
O8 C20 C14 119.0(6) . . ?
O10 C21 O9 124.0(7) . . ?
O10 C21 C16 119.1(7) . . ?
O9 C21 C16 116.9(6) . . ?
O10 C21 Yb1 43.6(3) . 1_655 ?
O9 C21 Yb1 82.2(4) . 1_655 ?
C16 C21 Yb1 156.6(5) . 1_655 ?

loop_
_geom_bond_atom_site_label_1
_geom_bond_atom_site_label_2
_geom_bond_distance
_geom_bond_site_symmetry_2
_geom_bond_publ_flag
Yb1 O4 2.213(5) 1_645 ?
Yb1 O3 2.224(5) 2_676 ?
Yb1 O8 2.228(6) . ?
Yb1 O9 2.241(6) 2_766 ?
Yb1 O10 2.329(5) 1_455 ?
Yb1 O1 2.349(6) . ?
Yb1 O2 2.392(5) . ?
Yb1 C7 2.713(7) . ?
Yb1 C21 3.064(7) 1_455 ?
O1 C7 1.265(9) . ?
O2 C7 1.247(9) . ?
O3 C8 1.249(9) . ?
O3 Yb1 2.224(5) 2_676 ?
O4 C8 1.240(9) . ?
O4 Yb1 2.213(5) 1_465 ?
O5 N1 1.267(12) . ?
O6 N1 1.212(11) . ?
O7 C20 1.235(10) . ?
O8 C20 1.254(10) . ?
O9 C21 1.259(9) . ?
O9 Yb1 2.241(6) 2_766 ?
O10 C21 1.239(9) . ?
O10 Yb1 2.329(5) 1_655 ?
O11 N2 1.240(12) . ?
O12 N2 1.196(12) . ?
N1 C5 1.463(10) . ?
N2 C18 1.478(10) . ?
N3 C9 1.328(12) . ?
N3 C13 1.331(12) . ?
N3 H3A 0.8600 . ?
C1 C2 1.396(10) . ?
C1 C6 1.399(10) . ?
C1 C7 1.493(10) . ?
C2 C3 1.398(9) . ?
C2 H2A 0.9300 . ?
C3 C4 1.374(10) . ?
C3 C8 1.507(9) . ?
C4 C5 1.389(10) . ?
C4 H4A 0.9300 . ?
C5 C6 1.368(11) . ?
C6 H6A 0.9300 . ?
C9 C10 1.382(12) . ?
C9 H9A 0.9300 . ?
C10 C11 1.386(11) . ?
C10 H10A 0.9300 . ?
C11 C12 1.384(13) . ?
C11 C11 1.457(15) 2_567 ?
C12 C13 1.393(12) . ?
C12 H12A 0.9300 . ?
C13 H13A 0.9300 . ?
C14 C15 1.383(10) . ?
C14 C19 1.409(10) . ?
C14 C20 1.513(10) . ?
C15 C16 1.378(10) . ?
C15 H15A 0.9300 . ?
C16 C17 1.394(10) . ?
C16 C21 1.508(9) . ?
C17 C18 1.404(11) . ?
C17 H17A 0.9300 . ?
C18 C19 1.348(11) . ?
C19 H19A 0.9300 . ?
C21 Yb1 3.064(7) 1_655 ?

loop_
_geom_hbond_atom_site_label_D
_geom_hbond_atom_site_label_H
_geom_hbond_atom_site_label_A
_geom_hbond_distance_DH
_geom_hbond_distance_HA
_geom_hbond_distance_DA
_geom_hbond_angle_DHA
_geom_hbond_site_symmetry_A
C12 H12A O6 0.93 2.34 3.068(12) 134.7 2_567
C13 H13A O11 0.93 2.67 3.574(13) 164.4 2_757
C9 H9A O1 0.93 2.30 3.105(11) 145.0 .
N3 H3A O7 0.86 1.71 2.553(9) 167.1 .
